data_2008192
loop_
_publ_author_name
' L\/oiten, Marianne Sveaas'
' Gl\/og\%ard, Christian'
' Dalhus, Bj\/orn'
' Fjartoft, Berit'
' Klaveness, Jo'

_publ_section_title
;
 2,4,6-Triiodo-1,3,5-tris(<i>tert</i>-butyldimethylsilyloxymethyl)benzene
;
_journal_issue 2
_journal_name_full 'Acta Crystallographica Section C'
_journal_page_first IUC9900009
_journal_paper_doi 10.1107/S0108270199099795
_journal_volume 55
_journal_year 1999
_chemical_formula_iupac 'C27 H51 I3 O3 Si3'
_chemical_formula_sum 'C27 H51 I3 O3 Si3'
_chemical_formula_weight 888.65
_chemical_name_systematic
;
 1,3,5-tri-tertbutyldimethylsilyloxymethyl-2,4,6-triiodbenzene
;
_space_group_IT_number 2
_symmetry_cell_setting triclinic
_symmetry_space_group_name_Hall '-P 1'
_symmetry_space_group_name_H-M 'P -1'
_audit_creation_method SHELXL
_cell_angle_alpha 79.5365(9)
_cell_angle_beta 88.2250(8)
_cell_angle_gamma 63.4592(8)
_cell_formula_units_Z 4
_cell_length_a 12.8316(2)
_cell_length_b 13.5924(2)
_cell_length_c 23.8128(4)
_cell_measurement_reflns_used 8192
_cell_measurement_temperature 150(2)
_cell_volume 3647.83(10)
_computing_cell_refinement 'SAINT (Siemens, 1995)'
_computing_data_collection 'SMART (Siemens, 1995)'
_computing_data_reduction 'SAINT (Siemens, 1995)'
_computing_structure_refinement SHELXTL
_computing_structure_solution 'SHELXTL (Sheldrick, 1994)'
_diffrn_ambient_temperature 150(2)
_diffrn_measurement_device 'Siemens SMART CCD area-detector'
_diffrn_measurement_method \w
_diffrn_radiation_monochromator graphite
_diffrn_radiation_source 'fine-focus sealed tube'
_diffrn_radiation_type MoK\a
_diffrn_radiation_wavelength 0.71073
_diffrn_reflns_av_R_equivalents 0.037
_diffrn_reflns_av_sigmaI/netI 0.0549
_diffrn_reflns_limit_h_max 18
_diffrn_reflns_limit_h_min -17
_diffrn_reflns_limit_k_max 19
_diffrn_reflns_limit_k_min -17
_diffrn_reflns_limit_l_max 33
_diffrn_reflns_limit_l_min -29
_diffrn_reflns_number 33751
_diffrn_reflns_theta_max 30.36
_diffrn_reflns_theta_min 1.70
_exptl_absorpt_coefficient_mu 2.693
_exptl_absorpt_correction_T_max 0.624
_exptl_absorpt_correction_T_min 0.181
_exptl_absorpt_correction_type analytical
_exptl_absorpt_process_details
;
(XPREP; Siemens, 1996), followed by an empirical correction of intensities
due to absorption by the glass fibre and glue (SADABS; Sheldrick, 1996).
;
_exptl_crystal_colour Colourless
_exptl_crystal_density_diffrn 1.618
_exptl_crystal_density_method 'not measured'
_exptl_crystal_description Block
_exptl_crystal_F_000 1752
_exptl_crystal_size_max 0.70
_exptl_crystal_size_mid 0.25
_exptl_crystal_size_min 0.15
_refine_diff_density_max 3.697
_refine_diff_density_min -1.468
_refine_ls_extinction_method none
_refine_ls_goodness_of_fit_all 1.997
_refine_ls_goodness_of_fit_obs 2.074
_refine_ls_hydrogen_treatment constr
_refine_ls_matrix_type full
_refine_ls_number_parameters 649
_refine_ls_number_reflns 20469
_refine_ls_number_restraints 0
_refine_ls_restrained_S_all 2.138
_refine_ls_restrained_S_obs 2.074
_refine_ls_R_factor_all 0.068
_refine_ls_R_factor_obs 0.057
_refine_ls_shift/esd_max 0.005
_refine_ls_shift/esd_mean 0.000
_refine_ls_structure_factor_coef Fsqd
_refine_ls_weighting_details 'w = 1/[\s^2^(Fo^2^)+(0.0100P)^2^] where P = (Fo^2^+2Fc^2^)/3'
_refine_ls_weighting_scheme calc
_refine_ls_wR_factor_all 0.151
_refine_ls_wR_factor_obs 0.136
_reflns_number_observed 17882
_reflns_number_total 20472
_reflns_observed_criterion I>2\s(I)
_cod_data_source_file qa0088.cif
_cod_data_source_block qa0088
_cod_depositor_comments
;
The following automatic conversions were performed:

'_refine_ls_weighting_scheme' value 'calc w =
1/[\s^2^(Fo^2^)+(0.0100P)^2^] where P = (Fo^2^+2Fc^2^)/3' was changed
to 'calc'. New tag '_refine_ls_weighting_details' was created. The
value of the new tag was set to 'w = 1/[\s^2^(Fo^2^)+(0.0100P)^2^]
where P = (Fo^2^+2Fc^2^)/3'.

Automatic conversion script
Id: cif_fix_values 3143 2015-03-26 13:38:13Z robertas 
;
_cod_database_code 2008192

loop_
_symmetry_equiv_pos_as_xyz
'x, y, z'
'-x, -y, -z'

loop_
_atom_site_aniso_label
_atom_site_aniso_U_11
_atom_site_aniso_U_22
_atom_site_aniso_U_33
_atom_site_aniso_U_12
_atom_site_aniso_U_13
_atom_site_aniso_U_23
I1A 0.0245(2) 0.0276(2) 0.0727(3) -0.00317(13) -0.0002(2) -0.0086(2)
I2A 0.0456(2) 0.0287(2) 0.0493(2) -0.0252(2) 0.0148(2) -0.01465(14)
I3A 0.02380(15) 0.0397(2) 0.0434(2) -0.01962(13) 0.00844(13) -0.01491(14)
Si1A 0.0210(6) 0.0287(6) 0.0338(7) -0.0144(5) 0.0077(5) -0.0124(5)
Si2A 0.0212(6) 0.0207(6) 0.0270(6) -0.0074(5) 0.0064(5) -0.0068(4)
Si3A 0.0312(6) 0.0195(6) 0.0268(6) -0.0149(5) 0.0073(5) -0.0055(4)
O1A 0.024(2) 0.035(2) 0.029(2) -0.0189(14) 0.0055(13) -0.0089(13)
O2A 0.020(2) 0.052(2) 0.040(2) -0.006(2) 0.0058(14) -0.031(2)
O3A 0.057(2) 0.033(2) 0.034(2) -0.034(2) 0.019(2) -0.0188(15)
C1A 0.021(2) 0.024(2) 0.024(2) -0.010(2) 0.002(2) -0.005(2)
C2A 0.026(2) 0.027(2) 0.021(2) -0.016(2) 0.002(2) -0.007(2)
C3A 0.028(2) 0.019(2) 0.021(2) -0.014(2) 0.008(2) -0.0073(14)
C4A 0.025(2) 0.027(2) 0.017(2) -0.012(2) 0.006(2) -0.0082(15)
C5A 0.019(2) 0.023(2) 0.022(2) -0.012(2) 0.0026(15) -0.0047(15)
C6A 0.027(2) 0.020(2) 0.021(2) -0.014(2) 0.004(2) -0.0052(14)
C11A 0.026(2) 0.040(3) 0.027(2) -0.021(2) 0.003(2) -0.006(2)
C12A 0.030(3) 0.054(4) 0.062(4) -0.025(3) 0.010(2) -0.033(3)
C13A 0.027(2) 0.036(3) 0.038(3) -0.013(2) 0.001(2) -0.006(2)
C14A 0.028(2) 0.026(2) 0.043(3) -0.011(2) 0.009(2) -0.002(2)
C15A 0.052(4) 0.038(4) 0.075(5) 0.004(3) 0.011(4) 0.008(3)
C16A 0.050(4) 0.082(6) 0.069(5) -0.036(4) 0.019(4) 0.008(4)
C17A 0.110(7) 0.058(4) 0.033(3) -0.046(5) 0.002(4) -0.003(3)
C21A 0.029(2) 0.022(2) 0.030(2) -0.010(2) 0.012(2) -0.009(2)
C22A 0.032(3) 0.048(3) 0.042(3) -0.020(2) -0.005(2) -0.005(2)
C23A 0.043(3) 0.025(2) 0.048(3) -0.015(2) 0.012(2) -0.004(2)
C24A 0.038(3) 0.021(2) 0.025(2) -0.009(2) 0.009(2) -0.008(2)
C25A 0.062(4) 0.036(3) 0.037(3) -0.030(3) 0.009(3) -0.002(2)
C26A 0.052(4) 0.025(3) 0.051(4) -0.001(2) 0.024(3) -0.016(2)
C27A 0.068(4) 0.039(3) 0.044(3) -0.019(3) -0.014(3) -0.014(3)
C31A 0.029(2) 0.021(2) 0.028(2) -0.014(2) 0.003(2) -0.002(2)
C32A 0.045(3) 0.031(3) 0.040(3) -0.020(2) 0.004(2) 0.001(2)
C33A 0.046(3) 0.039(3) 0.037(3) -0.028(3) 0.013(2) -0.007(2)
C34A 0.036(3) 0.022(2) 0.028(2) -0.012(2) 0.006(2) -0.010(2)
C35A 0.052(3) 0.027(3) 0.038(3) -0.008(2) -0.001(3) -0.007(2)
C36A 0.052(3) 0.029(3) 0.044(3) -0.021(2) 0.001(2) -0.015(2)
C37A 0.043(3) 0.043(3) 0.049(4) -0.020(3) 0.020(3) -0.014(3)
I1B 0.0377(2) 0.02185(14) 0.0352(2) -0.01839(12) 0.00996(13) -0.01060(11)
I2B 0.02491(15) 0.0384(2) 0.0407(2) -0.01929(13) 0.00343(12) -0.01117(13)
I3B 0.02444(14) 0.02060(13) 0.0307(2) -0.00635(11) 0.00110(11) -0.00559(10)
Si1B 0.0221(6) 0.0200(6) 0.0275(6) -0.0066(5) 0.0016(5) -0.0052(4)
Si2B 0.0394(8) 0.0254(7) 0.0333(7) -0.0171(6) 0.0017(6) -0.0070(5)
Si3B 0.0270(6) 0.0303(7) 0.0285(7) -0.0160(5) 0.0015(5) -0.0103(5)
O1B 0.029(2) 0.035(2) 0.029(2) -0.0061(15) 0.0034(14) -0.0154(15)
O2B 0.037(2) 0.021(2) 0.034(2) -0.0183(14) -0.0004(14) 0.0008(13)
O3B 0.027(2) 0.035(2) 0.021(2) -0.0203(14) 0.0034(12) -0.0064(12)
C1B 0.025(2) 0.018(2) 0.017(2) -0.012(2) 0.0057(15) -0.0065(14)
C2B 0.026(2) 0.018(2) 0.017(2) -0.009(2) 0.0045(15) -0.0026(14)
C3B 0.024(2) 0.021(2) 0.016(2) -0.012(2) 0.0021(15) -0.0032(14)
C4B 0.021(2) 0.017(2) 0.016(2) -0.0114(15) 0.0017(14) -0.0035(13)
C5B 0.023(2) 0.020(2) 0.013(2) -0.010(2) 0.0022(14) -0.0034(13)
C6B 0.019(2) 0.022(2) 0.014(2) -0.012(2) 0.0033(14) -0.0036(13)
C11B 0.019(2) 0.022(2) 0.027(2) -0.007(2) 0.004(2) -0.003(2)
C12B 0.051(3) 0.040(3) 0.036(3) -0.026(3) 0.006(2) -0.003(2)
C13B 0.026(2) 0.048(3) 0.041(3) -0.014(2) -0.002(2) -0.011(2)
C14B 0.032(2) 0.020(2) 0.043(3) -0.007(2) -0.001(2) -0.009(2)
C15B 0.042(3) 0.037(3) 0.056(4) -0.014(3) -0.007(3) -0.020(3)
C16B 0.047(4) 0.038(3) 0.053(4) -0.005(3) 0.004(3) -0.020(3)
C17B 0.082(5) 0.032(3) 0.062(4) -0.033(3) -0.008(4) 0.002(3)
C21B 0.031(2) 0.024(2) 0.025(2) -0.017(2) 0.001(2) -0.004(2)
C22B 0.080(5) 0.039(3) 0.061(4) -0.024(3) 0.035(4) -0.025(3)
C23B 0.073(5) 0.060(4) 0.060(4) -0.050(4) -0.021(4) 0.000(3)
C24B 0.049(3) 0.032(3) 0.036(3) -0.025(2) 0.005(2) -0.004(2)
C25B 0.057(4) 0.067(5) 0.052(4) -0.035(4) -0.018(3) 0.013(3)
C26B 0.075(5) 0.026(3) 0.054(4) -0.030(3) 0.000(3) 0.003(2)
C27B 0.079(5) 0.057(4) 0.041(3) -0.041(4) 0.027(3) -0.016(3)
C31B 0.021(2) 0.028(2) 0.020(2) -0.014(2) 0.0039(15) -0.004(2)
C32B 0.042(3) 0.085(5) 0.053(4) -0.021(3) 0.008(3) -0.049(4)
C33B 0.043(3) 0.041(3) 0.073(4) -0.032(3) -0.016(3) 0.011(3)
C34B 0.033(3) 0.034(3) 0.029(2) -0.019(2) -0.003(2) -0.001(2)
C35B 0.080(5) 0.042(3) 0.042(3) -0.037(4) -0.006(3) 0.005(3)
C36B 0.041(3) 0.047(3) 0.060(4) -0.020(3) -0.016(3) -0.008(3)
C37B 0.037(3) 0.044(3) 0.048(3) -0.018(3) 0.007(2) -0.019(3)

loop_
_atom_site_label
_atom_site_fract_x
_atom_site_fract_y
_atom_site_fract_z
_atom_site_U_iso_or_equiv
_atom_site_thermal_displace_type
_atom_site_calc_flag
_atom_site_refinement_flags
_atom_site_occupancy
_atom_site_disorder_group
_atom_site_type_symbol
I1A 1.29358(3) -0.10037(3) 0.15325(2) 0.04491(10) Uani d . 1 . I
I2A 1.04311(3) 0.40077(3) 0.14011(2) 0.03721(9) Uani d . 1 . I
I3A 0.76562(3) 0.13690(3) 0.14809(2) 0.03277(8) Uani d . 1 . I
Si1A 1.41421(11) 0.18987(11) 0.09070(6) 0.0258(3) Uani d . 1 . Si
Si2A 0.64926(11) 0.45048(10) 0.21025(5) 0.0235(2) Uani d . 1 . Si
Si3A 0.95479(12) -0.15357(10) 0.07237(6) 0.0245(2) Uani d . 1 . Si
O1A 1.2903(3) 0.1802(3) 0.10031(14) 0.0267(7) Uani d . 1 . O
O2A 0.7821(3) 0.3835(3) 0.1880(2) 0.0381(9) Uani d . 1 . O
O3A 1.0046(4) -0.0741(3) 0.0961(2) 0.0350(8) Uani d . 1 . O
C1A 1.1353(4) 0.0472(4) 0.1530(2) 0.0229(8) Uani d . 1 . C
C2A 1.1422(4) 0.1477(4) 0.1522(2) 0.0226(8) Uani d . 1 . C
C3A 1.0371(4) 0.2460(3) 0.1459(2) 0.0211(8) Uani d . 1 . C
C4A 0.9278(4) 0.2464(4) 0.1421(2) 0.0220(8) Uani d . 1 . C
C5A 0.9279(4) 0.1422(4) 0.1475(2) 0.0206(8) Uani d . 1 . C
C6A 1.0299(4) 0.0412(4) 0.1519(2) 0.0213(8) Uani d . 1 . C
C11A 1.2577(4) 0.1513(4) 0.1562(2) 0.0288(9) Uani d . 1 . C
H1A 1.2509(4) 0.2073(4) 0.1793(2) 0.035 Uiso calc R 1 . H
H2A 1.3183(4) 0.0772(4) 0.1753(2) 0.035 Uiso calc R 1 . H
C12A 1.4221(5) 0.2817(5) 0.1379(3) 0.0436(14) Uani d . 1 . C
H3A 1.3568(5) 0.3566(5) 0.1274(3) 0.065 Uiso calc R 1 . H
H4A 1.4959(5) 0.2866(5) 0.1332(3) 0.065 Uiso calc R 1 . H
H5A 1.4179(5) 0.2502(5) 0.1778(3) 0.065 Uiso calc R 1 . H
C13A 1.5386(4) 0.0474(4) 0.1107(2) 0.0342(11) Uani d . 1 . C
H6A 1.5346(4) -0.0011(4) 0.0859(2) 0.051 Uiso calc R 1 . H
H7A 1.5344(4) 0.0160(4) 0.1506(2) 0.051 Uiso calc R 1 . H
H8A 1.6124(4) 0.0524(4) 0.1060(2) 0.051 Uiso calc R 1 . H
C14A 1.4078(5) 0.2501(4) 0.0126(2) 0.0340(11) Uani d . 1 . C
C15A 1.3013(7) 0.3639(6) -0.0024(4) 0.067(2) Uani d . 1 . C
H9A 1.3057(7) 0.4147(6) 0.0208(4) 0.100 Uiso calc R 1 . H
H10A 1.2303(7) 0.3551(6) 0.0054(4) 0.100 Uiso calc R 1 . H
H11A 1.2997(7) 0.3951(6) -0.0430(4) 0.100 Uiso calc R 1 . H
C16A 1.5186(7) 0.2643(7) -0.0010(4) 0.068(2) Uani d . 1 . C
H12A 1.5873(7) 0.1914(7) 0.0086(4) 0.103 Uiso calc R 1 . H
H13A 1.5235(7) 0.3157(7) 0.0216(4) 0.103 Uiso calc R 1 . H
H14A 1.5157(7) 0.2948(7) -0.0418(4) 0.103 Uiso calc R 1 . H
C17A 1.4027(8) 0.1696(6) -0.0233(3) 0.064(2) Uani d . 1 . C
H15A 1.4714(8) 0.0969(6) -0.0133(3) 0.097 Uiso calc R 1 . H
H16A 1.4014(8) 0.2002(6) -0.0640(3) 0.097 Uiso calc R 1 . H
H17A 1.3319(8) 0.1601(6) -0.0156(3) 0.097 Uiso calc R 1 . H
C21A 0.8152(4) 0.3549(4) 0.1340(2) 0.0268(9) Uani d . 1 . C
H18A 0.8270(4) 0.4153(4) 0.1090(2) 0.032 Uiso calc R 1 . H
H19A 0.7531(4) 0.3452(4) 0.1156(2) 0.032 Uiso calc R 1 . H
C22A 0.5386(5) 0.4971(5) 0.1503(2) 0.0400(12) Uani d . 1 . C
H20A 0.5516(5) 0.5488(5) 0.1198(2) 0.060 Uiso calc R 1 . H
H21A 0.4604(5) 0.5353(5) 0.1640(2) 0.060 Uiso calc R 1 . H
H22A 0.5455(5) 0.4320(5) 0.1354(2) 0.060 Uiso calc R 1 . H
C23A 0.6288(5) 0.3525(4) 0.2692(3) 0.0391(12) Uani d . 1 . C
H23A 0.6882(5) 0.3293(4) 0.3002(3) 0.059 Uiso calc R 1 . H
H24A 0.6362(5) 0.2864(4) 0.2550(3) 0.059 Uiso calc R 1 . H
H25A 0.5510(5) 0.3897(4) 0.2837(3) 0.059 Uiso calc R 1 . H
C24A 0.6449(5) 0.5739(4) 0.2375(2) 0.0294(10) Uani d . 1 . C
C25A 0.6511(6) 0.6605(5) 0.1879(2) 0.0429(13) Uani d . 1 . C
H26A 0.7239(6) 0.6258(5) 0.1687(2) 0.064 Uiso calc R 1 . H
H27A 0.6490(6) 0.7239(5) 0.2028(2) 0.064 Uiso calc R 1 . H
H28A 0.5845(6) 0.6869(5) 0.1604(2) 0.064 Uiso calc R 1 . H
C26A 0.5306(6) 0.6299(5) 0.2667(3) 0.048(2) Uani d . 1 . C
H29A 0.5253(6) 0.5757(5) 0.2985(3) 0.072 Uiso calc R 1 . H
H30A 0.4645(6) 0.6565(5) 0.2390(3) 0.072 Uiso calc R 1 . H
H31A 0.5289(6) 0.6935(5) 0.2813(3) 0.072 Uiso calc R 1 . H
C27A 0.7474(6) 0.5334(5) 0.2818(3) 0.051(2) Uani d . 1 . C
H32A 0.8212(6) 0.4973(5) 0.2636(3) 0.076 Uiso calc R 1 . H
H33A 0.7415(6) 0.4796(5) 0.3136(3) 0.076 Uiso calc R 1 . H
H34A 0.7447(6) 0.5976(5) 0.2962(3) 0.076 Uiso calc R 1 . H
C31A 1.0247(4) -0.0681(4) 0.1531(2) 0.0255(9) Uani d . 1 . C
H35A 1.0991(4) -0.1320(4) 0.1697(2) 0.031 Uiso calc R 1 . H
H36A 0.9608(4) -0.0708(4) 0.1767(2) 0.031 Uiso calc R 1 . H
C32A 0.8584(5) -0.0632(5) 0.0082(2) 0.0383(12) Uani d . 1 . C
H37A 0.9037(5) -0.0400(5) -0.0202(2) 0.057 Uiso calc R 1 . H
H38A 0.7949(5) 0.0031(5) 0.0192(2) 0.057 Uiso calc R 1 . H
H39A 0.8255(5) -0.1052(5) -0.0081(2) 0.057 Uiso calc R 1 . H
C33A 0.8722(5) -0.2006(5) 0.1282(2) 0.0371(12) Uani d . 1 . C
H40A 0.9251(5) -0.2480(5) 0.1615(2) 0.056 Uiso calc R 1 . H
H41A 0.8394(5) -0.2433(5) 0.1126(2) 0.056 Uiso calc R 1 . H
H42A 0.8089(5) -0.1350(5) 0.1399(2) 0.056 Uiso calc R 1 . H
C34A 1.0821(4) -0.2786(4) 0.0520(2) 0.0282(9) Uani d . 1 . C
C35A 1.1566(6) -0.3584(5) 0.1051(2) 0.0423(13) Uani d . 1 . C
H43A 1.1858(6) -0.3187(5) 0.1257(2) 0.063 Uiso calc R 1 . H
H44A 1.2227(6) -0.4221(5) 0.0935(2) 0.063 Uiso calc R 1 . H
H45A 1.1091(6) -0.3855(5) 0.1302(2) 0.063 Uiso calc R 1 . H
C36A 1.0360(5) -0.3403(5) 0.0195(3) 0.0392(12) Uani d . 1 . C
H46A 0.9884(5) -0.2889(5) -0.0144(3) 0.059 Uiso calc R 1 . H
H47A 0.9884(5) -0.3673(5) 0.0445(3) 0.059 Uiso calc R 1 . H
H48A 1.1019(5) -0.4040(5) 0.0079(3) 0.059 Uiso calc R 1 . H
C37A 1.1595(5) -0.2394(5) 0.0128(3) 0.0440(14) Uani d . 1 . C
H49A 1.1131(5) -0.1882(5) -0.0215(3) 0.066 Uiso calc R 1 . H
H50A 1.2246(5) -0.3045(5) 0.0017(3) 0.066 Uiso calc R 1 . H
H51A 1.1901(5) -0.2007(5) 0.0334(3) 0.066 Uiso calc R 1 . H
I1B 0.61050(3) 0.22386(2) 0.425798(14) 0.02912(7) Uani d . 1 . I
I2B 0.88077(3) 0.48606(3) 0.447765(15) 0.03227(8) Uani d . 1 . I
I3B 0.35803(3) 0.72723(2) 0.404235(13) 0.02656(7) Uani d . 1 . I
Si1B 1.00443(11) 0.17491(10) 0.37167(6) 0.0242(2) Uani d . 1 . Si
Si2B 0.60918(14) 0.88172(12) 0.38958(6) 0.0315(3) Uani d . 1 . Si
Si3B 0.25754(12) 0.46107(12) 0.33374(6) 0.0268(3) Uani d . 1 . Si
O1B 0.8723(3) 0.2502(3) 0.3910(2) 0.0331(8) Uani d . 1 . O
O2B 0.6203(3) 0.7535(3) 0.39006(15) 0.0295(7) Uani d . 1 . O
O3B 0.3661(3) 0.4807(3) 0.35781(13) 0.0251(6) Uani d . 1 . O
C1B 0.6130(4) 0.3772(3) 0.4310(2) 0.0190(7) Uani d . 1 . C
C2B 0.7215(4) 0.3761(3) 0.4396(2) 0.0207(8) Uani d . 1 . C
C3B 0.7198(4) 0.4794(3) 0.4410(2) 0.0196(7) Uani d . 1 . C
C4B 0.6171(4) 0.5800(3) 0.4351(2) 0.0170(7) Uani d . 1 . C
C5B 0.5122(4) 0.5752(3) 0.4245(2) 0.0185(7) Uani d . 1 . C
C6B 0.5070(3) 0.4746(3) 0.4236(2) 0.0172(7) Uani d . 1 . C
C11B 0.8333(4) 0.2685(4) 0.4460(2) 0.0240(8) Uani d . 1 . C
H1B 0.8932(4) 0.2738(4) 0.4688(2) 0.029 Uiso calc R 1 . H
H2B 0.8196(4) 0.2052(4) 0.4661(2) 0.029 Uiso calc R 1 . H
C12B 1.0287(6) 0.2596(5) 0.3074(2) 0.0413(13) Uani d . 1 . C
H3B 0.9708(6) 0.2759(5) 0.2768(2) 0.062 Uiso calc R 1 . H
H4B 1.1073(6) 0.2178(5) 0.2948(2) 0.062 Uiso calc R 1 . H
H5B 1.0208(6) 0.3299(5) 0.3166(2) 0.062 Uiso calc R 1 . H
C13B 1.1124(5) 0.1407(5) 0.4321(2) 0.0387(12) Uani d . 1 . C
H6B 1.0970(5) 0.0959(5) 0.4653(2) 0.058 Uiso calc R 1 . H
H7B 1.1052(5) 0.2102(5) 0.4421(2) 0.058 Uiso calc R 1 . H
H8B 1.1916(5) 0.0981(5) 0.4204(2) 0.058 Uiso calc R 1 . H
C14B 1.0119(5) 0.0428(4) 0.3535(2) 0.0327(10) Uani d . 1 . C
C15B 0.9077(5) 0.0710(5) 0.3130(3) 0.0445(14) Uani d . 1 . C
H9B 0.9086(5) 0.1212(5) 0.2780(3) 0.067 Uiso calc R 1 . H
H10B 0.8350(5) 0.1078(5) 0.3318(3) 0.067 Uiso calc R 1 . H
H11B 0.9130(5) 0.0019(5) 0.3033(3) 0.067 Uiso calc R 1 . H
C16B 1.1255(6) -0.0154(5) 0.3232(3) 0.050(2) Uani d . 1 . C
H12B 1.1928(6) -0.0339(5) 0.3487(3) 0.075 Uiso calc R 1 . H
H13B 1.1258(6) 0.0350(5) 0.2881(3) 0.075 Uiso calc R 1 . H
H14B 1.1301(6) -0.0842(5) 0.3135(3) 0.075 Uiso calc R 1 . H
C17B 1.0100(7) -0.0362(5) 0.4084(3) 0.057(2) Uani d . 1 . C
H15B 1.0764(7) -0.0543(5) 0.4344(3) 0.085 Uiso calc R 1 . H
H16B 1.0152(7) -0.1051(5) 0.3986(3) 0.085 Uiso calc R 1 . H
H17B 0.9371(7) 0.0008(5) 0.4271(3) 0.085 Uiso calc R 1 . H
C21B 0.6157(4) 0.6885(4) 0.4429(2) 0.0250(9) Uani d . 1 . C
H18B 0.5437(4) 0.7322(4) 0.4615(2) 0.030 Uiso calc R 1 . H
H19B 0.6833(4) 0.6717(4) 0.4685(2) 0.030 Uiso calc R 1 . H
C22B 0.4730(7) 0.9687(6) 0.4227(3) 0.059(2) Uani d . 1 1 C
H20B 0.4053(7) 0.9750(6) 0.4017(3) 0.089 Uiso calc R 1 1 H
H21B 0.4673(7) 1.0436(6) 0.4212(3) 0.089 Uiso calc R 1 1 H
H22B 0.4751(7) 0.9334(6) 0.4626(3) 0.089 Uiso calc R 1 1 H
C23B 0.7390(7) 0.8675(6) 0.4276(3) 0.057(2) Uani d . 1 1 C
H23B 0.7399(7) 0.8360(6) 0.4681(3) 0.086 Uiso calc R 1 1 H
H24B 0.7370(7) 0.9413(6) 0.4240(3) 0.086 Uiso calc R 1 1 H
H25B 0.8093(7) 0.8178(6) 0.4108(3) 0.086 Uiso calc R 1 1 H
C24B 0.6022(5) 0.9415(5) 0.3122(2) 0.0368(11) Uani d . 1 1 C
C25B 0.4918(7) 0.9483(7) 0.2820(3) 0.059(2) Uani d . 1 1 C
H26B 0.4976(7) 0.8730(7) 0.2860(3) 0.089 Uiso calc R 1 1 H
H27B 0.4871(7) 0.9808(7) 0.2413(3) 0.089 Uiso calc R 1 1 H
H28B 0.4217(7) 0.9956(7) 0.2998(3) 0.089 Uiso calc R 1 1 H
C26B 0.5892(7) 1.0617(5) 0.3049(3) 0.050(2) Uani d . 1 1 C
H29B 0.5174(7) 1.1085(5) 0.3217(3) 0.075 Uiso calc R 1 1 H
H30B 0.5857(7) 1.0926(5) 0.2641(3) 0.075 Uiso calc R 1 1 H
H31B 0.6564(7) 1.0602(5) 0.3242(3) 0.075 Uiso calc R 1 1 H
C27B 0.7164(7) 0.8660(6) 0.2856(3) 0.054(2) Uani d . 1 1 C
H32B 0.7239(7) 0.7899(6) 0.2905(3) 0.082 Uiso calc R 1 1 H
H33B 0.7837(7) 0.8641(6) 0.3049(3) 0.082 Uiso calc R 1 1 H
H34B 0.7132(7) 0.8965(6) 0.2448(3) 0.082 Uiso calc R 1 1 H
C31B 0.3920(4) 0.4711(4) 0.4163(2) 0.0216(8) Uani d . 1 1 C
H35B 0.3969(4) 0.3996(4) 0.4381(2) 0.026 Uiso calc R 1 1 H
H36B 0.3291(4) 0.5332(4) 0.4315(2) 0.026 Uiso calc R 1 1 H
C32B 0.3093(6) 0.3983(7) 0.2689(3) 0.058(2) Uani d . 1 1 C
H37B 0.3240(6) 0.4509(7) 0.2398(3) 0.087 Uiso calc R 1 1 H
H38B 0.2495(6) 0.3822(7) 0.2537(3) 0.087 Uiso calc R 1 1 H
H39B 0.3815(6) 0.3286(7) 0.2789(3) 0.087 Uiso calc R 1 1 H
C33B 0.2289(6) 0.3613(5) 0.3899(3) 0.050(2) Uani d . 1 1 C
H40B 0.2017(6) 0.3950(5) 0.4239(3) 0.075 Uiso calc R 1 1 H
H41B 0.3010(6) 0.2916(5) 0.4002(3) 0.075 Uiso calc R 1 1 H
H42B 0.1690(6) 0.3452(5) 0.3750(3) 0.075 Uiso calc R 1 1 H
C34B 0.1227(5) 0.5991(4) 0.3162(2) 0.0312(10) Uani d . 1 1 C
C35B 0.1497(7) 0.6833(5) 0.2742(3) 0.053(2) Uani d . 1 1 C
H43B 0.1777(7) 0.6537(5) 0.2392(3) 0.079 Uiso calc R 1 1 H
H44B 0.2099(7) 0.6957(5) 0.2917(3) 0.079 Uiso calc R 1 1 H
H45B 0.0787(7) 0.7544(5) 0.2648(3) 0.079 Uiso calc R 1 1 H
C36B 0.0258(6) 0.5826(6) 0.2886(3) 0.049(2) Uani d . 1 1 C
H46B 0.0079(6) 0.5289(6) 0.3151(3) 0.073 Uiso calc R 1 1 H
H47B 0.0525(6) 0.5541(6) 0.2532(3) 0.073 Uiso calc R 1 1 H
H48B -0.0444(6) 0.6545(6) 0.2798(3) 0.073 Uiso calc R 1 1 H
C37B 0.0790(5) 0.6481(5) 0.3705(3) 0.0416(13) Uani d . 1 1 C
H49B 0.0612(5) 0.5955(5) 0.3980(3) 0.062 Uiso calc R 1 1 H
H50B 0.0084(5) 0.7193(5) 0.3606(3) 0.062 Uiso calc R 1 1 H
H51B 0.1395(5) 0.6607(5) 0.3875(3) 0.062 Uiso calc R 1 1 H

loop_
_atom_type_symbol
_atom_type_description
_atom_type_scat_dispersion_real
_atom_type_scat_dispersion_imag
_atom_type_scat_source
C C 0.0033 0.0016 'International Tables Vol C Tables 4.2.6.8 and 6.1.1.4'
H H 0.0000 0.0000 'International Tables Vol C Tables 4.2.6.8 and 6.1.1.4'
Si Si 0.0817 0.0704 'International Tables Vol C Tables 4.2.6.8 and 6.1.1.4'
I I -0.4742 1.8119 'International Tables Vol C Tables 4.2.6.8 and 6.1.1.4'
O O 0.0106 0.0060 'International Tables Vol C Tables 4.2.6.8 and 6.1.1.4'

loop_
_geom_angle_atom_site_label_1
_geom_angle_atom_site_label_2
_geom_angle_atom_site_label_3
_geom_angle
O1A Si1A C12A 108.8(2)
O1A Si1A C13A 108.8(2)
C12A Si1A C13A 109.4(3)
O1A Si1A C14A 105.1(2)
C12A Si1A C14A 112.7(3)
C13A Si1A C14A 112.0(2)
O2A Si2A C23A 107.3(2)
O2A Si2A C22A 110.1(2)
C23A Si2A C22A 111.3(3)
O2A Si2A C24A 106.8(2)
C23A Si2A C24A 110.3(2)
C22A Si2A C24A 110.9(3)
O3A Si3A C32A 105.0(2)
O3A Si3A C33A 110.9(2)
C32A Si3A C33A 111.2(3)
O3A Si3A C34A 108.9(2)
C32A Si3A C34A 110.5(2)
C33A Si3A C34A 110.2(2)
C11A O1A Si1A 120.8(3)
C21A O2A Si2A 128.8(3)
C31A O3A Si3A 128.9(3)
C6A C1A C2A 123.0(4)
C6A C1A I1A 119.1(3)
C2A C1A I1A 117.8(3)
C3A C2A C1A 117.2(4)
C3A C2A C11A 120.8(4)
C1A C2A C11A 122.0(4)
C2A C3A C4A 122.6(4)
C2A C3A I2A 118.6(3)
C4A C3A I2A 118.7(3)
C5A C4A C3A 116.7(4)
C5A C4A C21A 121.9(4)
C3A C4A C21A 121.4(4)
C4A C5A C6A 123.4(4)
C4A C5A I3A 118.4(3)
C6A C5A I3A 118.2(3)
C1A C6A C5A 116.8(4)
C1A C6A C31A 122.0(4)
C5A C6A C31A 121.1(4)
O1A C11A C2A 109.4(4)
O1A C11A H1A 109.8(2)
C2A C11A H1A 109.8(2)
O1A C11A H2A 109.8(3)
C2A C11A H2A 109.8(3)
H1A C11A H2A 108.2
Si1A C12A H3A 109.5(2)
Si1A C12A H4A 109.5(2)
H3A C12A H4A 109.5
Si1A C12A H5A 109.5(2)
H3A C12A H5A 109.5
H4A C12A H5A 109.5
Si1A C13A H6A 109.5(2)
Si1A C13A H7A 109.5(2)
H6A C13A H7A 109.5
Si1A C13A H8A 109.5(2)
H6A C13A H8A 109.5
H7A C13A H8A 109.5
C15A C14A C17A 110.2(6)
C15A C14A C16A 109.1(6)
C17A C14A C16A 108.2(6)
C15A C14A Si1A 110.2(4)
C17A C14A Si1A 109.6(4)
C16A C14A Si1A 109.5(5)
C14A C15A H9A 109.5(4)
C14A C15A H10A 109.5(4)
H9A C15A H10A 109.5
C14A C15A H11A 109.5(4)
H9A C15A H11A 109.5
H10A C15A H11A 109.5
C14A C16A H12A 109.5(4)
C14A C16A H13A 109.5(4)
H12A C16A H13A 109.5
C14A C16A H14A 109.5(4)
H12A C16A H14A 109.5
H13A C16A H14A 109.5
C14A C17A H15A 109.5(4)
C14A C17A H16A 109.5(3)
H15A C17A H16A 109.5
C14A C17A H17A 109.5(4)
H15A C17A H17A 109.5
H16A C17A H17A 109.5
O2A C21A C4A 108.6(4)
O2A C21A H18A 110.0(3)
C4A C21A H18A 110.0(2)
O2A C21A H19A 110.0(3)
C4A C21A H19A 110.0(2)
H18A C21A H19A 108.3
Si2A C22A H20A 109.5(2)
Si2A C22A H21A 109.5(2)
H20A C22A H21A 109.5
Si2A C22A H22A 109.5(2)
H20A C22A H22A 109.5
H21A C22A H22A 109.5
Si2A C23A H23A 109.5(2)
Si2A C23A H24A 109.5(2)
H23A C23A H24A 109.5
Si2A C23A H25A 109.5(2)
H23A C23A H25A 109.5
H24A C23A H25A 109.5
C26A C24A C25A 108.5(4)
C26A C24A C27A 108.5(5)
C25A C24A C27A 110.2(5)
C26A C24A Si2A 109.6(4)
C25A C24A Si2A 110.5(3)
C27A C24A Si2A 109.5(3)
C24A C25A H26A 109.5(3)
C24A C25A H27A 109.5(3)
H26A C25A H27A 109.5
C24A C25A H28A 109.5(3)
H26A C25A H28A 109.5
H27A C25A H28A 109.5
C24A C26A H29A 109.5(3)
C24A C26A H30A 109.5(3)
H29A C26A H30A 109.5
C24A C26A H31A 109.5(3)
H29A C26A H31A 109.5
H30A C26A H31A 109.5
C24A C27A H32A 109.5(3)
C24A C27A H33A 109.5(3)
H32A C27A H33A 109.5
C24A C27A H34A 109.5(3)
H32A C27A H34A 109.5
H33A C27A H34A 109.5
O3A C31A C6A 107.5(4)
O3A C31A H35A 110.2(3)
C6A C31A H35A 110.2(3)
O3A C31A H36A 110.2(2)
C6A C31A H36A 110.2(2)
H35A C31A H36A 108.5
Si3A C32A H37A 109.5(2)
Si3A C32A H38A 109.5(2)
H37A C32A H38A 109.5
Si3A C32A H39A 109.5(2)
H37A C32A H39A 109.5
H38A C32A H39A 109.5
Si3A C33A H40A 109.5(2)
Si3A C33A H41A 109.5(2)
H40A C33A H41A 109.5
Si3A C33A H42A 109.5(2)
H40A C33A H42A 109.5
H41A C33A H42A 109.5
C35A C34A C36A 109.7(4)
C35A C34A C37A 108.4(5)
C36A C34A C37A 108.9(4)
C35A C34A Si3A 110.9(3)
C36A C34A Si3A 109.2(4)
C37A C34A Si3A 109.7(3)
C34A C35A H43A 109.5(3)
C34A C35A H44A 109.5(3)
H43A C35A H44A 109.5
C34A C35A H45A 109.5(3)
H43A C35A H45A 109.5
H44A C35A H45A 109.5
C34A C36A H46A 109.5(3)
C34A C36A H47A 109.5(3)
H46A C36A H47A 109.5
C34A C36A H48A 109.5(3)
H46A C36A H48A 109.5
H47A C36A H48A 109.5
C34A C37A H49A 109.5(3)
C34A C37A H50A 109.5(3)
H49A C37A H50A 109.5
C34A C37A H51A 109.5(3)
H49A C37A H51A 109.5
H50A C37A H51A 109.5
O1B Si1B C12B 107.0(3)
O1B Si1B C13B 109.0(2)
C12B Si1B C13B 111.7(3)
O1B Si1B C14B 108.9(2)
C12B Si1B C14B 109.8(3)
C13B Si1B C14B 110.4(3)
O2B Si2B C23B 109.0(3)
O2B Si2B C24B 103.9(2)
C23B Si2B C24B 111.6(3)
O2B Si2B C22B 110.7(3)
C23B Si2B C22B 111.1(4)
C24B Si2B C22B 110.2(3)
O3B Si3B C32B 106.1(2)
O3B Si3B C33B 109.1(2)
C32B Si3B C33B 110.0(4)
O3B Si3B C34B 109.7(2)
C32B Si3B C34B 111.4(3)
C33B Si3B C34B 110.5(3)
C11B O1B Si1B 129.5(3)
C21B O2B Si2B 118.6(3)
C31B O3B Si3B 123.7(3)
C6B C1B C2B 123.4(4)
C6B C1B I1B 118.2(3)
C2B C1B I1B 118.3(3)
C3B C2B C1B 116.6(4)
C3B C2B C11B 122.4(4)
C1B C2B C11B 121.0(4)
C4B C3B C2B 123.3(4)
C4B C3B I2B 117.9(3)
C2B C3B I2B 118.7(3)
C3B C4B C5B 116.9(4)
C3B C4B C21B 122.5(4)
C5B C4B C21B 120.5(4)
C6B C5B C4B 122.9(4)
C6B C5B I3B 118.7(3)
C4B C5B I3B 118.3(3)
C1B C6B C5B 116.8(4)
C1B C6B C31B 121.5(4)
C5B C6B C31B 121.7(4)
O1B C11B C2B 108.6(4)
O1B C11B H1B 110.0(2)
C2B C11B H1B 110.0(2)
O1B C11B H2B 110.0(2)
C2B C11B H2B 110.0(2)
H1B C11B H2B 108.3
Si1B C12B H3B 109.5(2)
Si1B C12B H4B 109.5(2)
H3B C12B H4B 109.5
Si1B C12B H5B 109.5(2)
H3B C12B H5B 109.5
H4B C12B H5B 109.5
Si1B C13B H6B 109.5(2)
Si1B C13B H7B 109.5(2)
H6B C13B H7B 109.5
Si1B C13B H8B 109.5(2)
H6B C13B H8B 109.5
H7B C13B H8B 109.5
C15B C14B C17B 109.2(5)
C15B C14B C16B 108.7(5)
C17B C14B C16B 109.9(5)
C15B C14B Si1B 110.0(4)
C17B C14B Si1B 110.1(4)
C16B C14B Si1B 108.9(4)
C14B C15B H9B 109.5(3)
C14B C15B H10B 109.5(3)
H9B C15B H10B 109.5
C14B C15B H11B 109.5(3)
H9B C15B H11B 109.5
H10B C15B H11B 109.5
C14B C16B H12B 109.5(3)
C14B C16B H13B 109.5(3)
H12B C16B H13B 109.5
C14B C16B H14B 109.5(3)
H12B C16B H14B 109.5
H13B C16B H14B 109.5
C14B C17B H15B 109.5(3)
C14B C17B H16B 109.5(3)
H15B C17B H16B 109.5
C14B C17B H17B 109.5(4)
H15B C17B H17B 109.5
H16B C17B H17B 109.5
O2B C21B C4B 111.8(3)
O2B C21B H18B 109.3(2)
C4B C21B H18B 109.3(2)
O2B C21B H19B 109.3(2)
C4B C21B H19B 109.3(2)
H18B C21B H19B 107.9
Si2B C22B H20B 109.5(3)
Si2B C22B H21B 109.5(2)
H20B C22B H21B 109.5
Si2B C22B H22B 109.5(2)
H20B C22B H22B 109.5
H21B C22B H22B 109.5
Si2B C23B H23B 109.5(2)
Si2B C23B H24B 109.5(2)
H23B C23B H24B 109.5
Si2B C23B H25B 109.5(3)
H23B C23B H25B 109.5
H24B C23B H25B 109.5
C26B C24B C27B 110.0(5)
C26B C24B C25B 107.6(5)
C27B C24B C25B 111.3(5)
C26B C24B Si2B 109.8(4)
C27B C24B Si2B 108.9(4)
C25B C24B Si2B 109.1(4)
C24B C25B H26B 109.5(4)
C24B C25B H27B 109.5(3)
H26B C25B H27B 109.5
C24B C25B H28B 109.5(4)
H26B C25B H28B 109.5
H27B C25B H28B 109.5
C24B C26B H29B 109.5(3)
C24B C26B H30B 109.5(3)
H29B C26B H30B 109.5
C24B C26B H31B 109.5(4)
H29B C26B H31B 109.5
H30B C26B H31B 109.5
C24B C27B H32B 109.5(3)
C24B C27B H33B 109.5(4)
H32B C27B H33B 109.5
C24B C27B H34B 109.5(3)
H32B C27B H34B 109.5
H33B C27B H34B 109.5
O3B C31B C6B 109.7(3)
O3B C31B H35B 109.7(2)
C6B C31B H35B 109.7(2)
O3B C31B H36B 109.7(2)
C6B C31B H36B 109.7(2)
H35B C31B H36B 108.2
Si3B C32B H37B 109.5(3)
Si3B C32B H38B 109.5(2)
H37B C32B H38B 109.5
Si3B C32B H39B 109.5(2)
H37B C32B H39B 109.5
H38B C32B H39B 109.5
Si3B C33B H40B 109.5(2)
Si3B C33B H41B 109.5(2)
H40B C33B H41B 109.5
Si3B C33B H42B 109.5(2)
H40B C33B H42B 109.5
H41B C33B H42B 109.5
C35B C34B C37B 108.1(5)
C35B C34B C36B 108.8(5)
C37B C34B C36B 109.4(5)
C35B C34B Si3B 110.1(4)
C37B C34B Si3B 110.7(4)
C36B C34B Si3B 109.7(4)
C34B C35B H43B 109.5(3)
C34B C35B H44B 109.5(3)
H43B C35B H44B 109.5
C34B C35B H45B 109.5(4)
H43B C35B H45B 109.5
H44B C35B H45B 109.5
C34B C36B H46B 109.5(3)
C34B C36B H47B 109.5(3)
H46B C36B H47B 109.5
C34B C36B H48B 109.5(3)
H46B C36B H48B 109.5
H47B C36B H48B 109.5
C34B C37B H49B 109.5(3)
C34B C37B H50B 109.5(3)
H49B C37B H50B 109.5
C34B C37B H51B 109.5(3)
H49B C37B H51B 109.5
H50B C37B H51B 109.5

loop_
_geom_bond_atom_site_label_1
_geom_bond_atom_site_label_2
_geom_bond_site_symmetry_2
_geom_bond_distance
_geom_bond_publ_flag
I1A C1A . 2.122(4) ?
I2A C3A . 2.118(4) ?
I3A C5A . 2.115(4) ?
Si1A O1A . 1.659(3) ?
Si1A C12A . 1.860(5) ?
Si1A C13A . 1.864(5) ?
Si1A C14A . 1.879(6) ?
Si2A O2A . 1.657(4) ?
Si2A C23A . 1.851(5) ?
Si2A C22A . 1.857(5) ?
Si2A C24A . 1.883(5) ?
Si3A O3A . 1.660(3) ?
Si3A C32A . 1.857(6) ?
Si3A C33A . 1.873(5) ?
Si3A C34A . 1.887(5) ?
O1A C11A . 1.422(6) ?
O2A C21A . 1.410(5) ?
O3A C31A . 1.413(6) ?
C1A C6A . 1.392(6) ?
C1A C2A . 1.405(6) ?
C2A C3A . 1.399(6) ?
C2A C11A . 1.511(6) ?
C3A C4A . 1.406(6) ?
C4A C5A . 1.398(6) ?
C4A C21A . 1.519(6) ?
C5A C6A . 1.400(6) ?
C6A C31A . 1.512(6) ?
C11A H1A . 0.99 ?
C11A H2A . 0.99 ?
C12A H3A . 0.98 ?
C12A H4A . 0.98 ?
C12A H5A . 0.98 ?
C13A H6A . 0.98 ?
C13A H7A . 0.98 ?
C13A H8A . 0.98 ?
C14A C15A . 1.526(8) ?
C14A C17A . 1.530(9) ?
C14A C16A . 1.535(8) ?
C15A H9A . 0.98 ?
C15A H10A . 0.98 ?
C15A H11A . 0.98 ?
C16A H12A . 0.98 ?
C16A H13A . 0.98 ?
C16A H14A . 0.98 ?
C17A H15A . 0.98 ?
C17A H16A . 0.98 ?
C17A H17A . 0.98 ?
C21A H18A . 0.99 ?
C21A H19A . 0.99 ?
C22A H20A . 0.98 ?
C22A H21A . 0.98 ?
C22A H22A . 0.98 ?
C23A H23A . 0.98 ?
C23A H24A . 0.98 ?
C23A H25A . 0.98 ?
C24A C26A . 1.531(7) ?
C24A C25A . 1.537(7) ?
C24A C27A . 1.541(8) ?
C25A H26A . 0.98 ?
C25A H27A . 0.98 ?
C25A H28A . 0.98 ?
C26A H29A . 0.98 ?
C26A H30A . 0.98 ?
C26A H31A . 0.98 ?
C27A H32A . 0.98 ?
C27A H33A . 0.98 ?
C27A H34A . 0.98 ?
C31A H35A . 0.99 ?
C31A H36A . 0.99 ?
C32A H37A . 0.98 ?
C32A H38A . 0.98 ?
C32A H39A . 0.98 ?
C33A H40A . 0.98 ?
C33A H41A . 0.98 ?
C33A H42A . 0.98 ?
C34A C35A . 1.530(7) ?
C34A C36A . 1.535(7) ?
C34A C37A . 1.542(7) ?
C35A H43A . 0.98 ?
C35A H44A . 0.98 ?
C35A H45A . 0.98 ?
C36A H46A . 0.98 ?
C36A H47A . 0.98 ?
C36A H48A . 0.98 ?
C37A H49A . 0.98 ?
C37A H50A . 0.98 ?
C37A H51A . 0.98 ?
I1B C1B . 2.125(4) ?
I2B C3B . 2.120(4) ?
I3B C5B . 2.112(4) ?
Si1B O1B . 1.645(4) ?
Si1B C12B . 1.847(6) ?
Si1B C13B . 1.874(5) ?
Si1B C14B . 1.884(5) ?
Si2B O2B . 1.681(3) ?
Si2B C23B . 1.836(6) ?
Si2B C24B . 1.862(6) ?
Si2B C22B . 1.865(7) ?
Si3B O3B . 1.667(3) ?
Si3B C32B . 1.861(5) ?
Si3B C33B . 1.876(6) ?
Si3B C34B . 1.884(5) ?
O1B C11B . 1.411(5) ?
O2B C21B . 1.417(5) ?
O3B C31B . 1.412(5) ?
C1B C6B . 1.398(6) ?
C1B C2B . 1.405(6) ?
C2B C3B . 1.401(6) ?
C2B C11B . 1.510(6) ?
C3B C4B . 1.399(6) ?
C4B C5B . 1.409(6) ?
C4B C21B . 1.512(5) ?
C5B C6B . 1.402(5) ?
C6B C31B . 1.514(5) ?
C11B H1B . 0.99 ?
C11B H2B . 0.99 ?
C12B H3B . 0.98 ?
C12B H4B . 0.98 ?
C12B H5B . 0.98 ?
C13B H6B . 0.98 ?
C13B H7B . 0.98 ?
C13B H8B . 0.98 ?
C14B C15B . 1.533(8) ?
C14B C17B . 1.539(8) ?
C14B C16B . 1.545(8) ?
C15B H9B . 0.98 ?
C15B H10B . 0.98 ?
C15B H11B . 0.98 ?
C16B H12B . 0.98 ?
C16B H13B . 0.98 ?
C16B H14B . 0.98 ?
C17B H15B . 0.98 ?
C17B H16B . 0.98 ?
C17B H17B . 0.98 ?
C21B H18B . 0.99 ?
C21B H19B . 0.99 ?
C22B H20B . 0.98 ?
C22B H21B . 0.98 ?
C22B H22B . 0.98 ?
C23B H23B . 0.98 ?
C23B H24B . 0.98 ?
C23B H25B . 0.98 ?
C24B C26B . 1.543(7) ?
C24B C27B . 1.560(9) ?
C24B C25B . 1.566(9) ?
C25B H26B . 0.98 ?
C25B H27B . 0.98 ?
C25B H28B . 0.98 ?
C26B H29B . 0.98 ?
C26B H30B . 0.98 ?
C26B H31B . 0.98 ?
C27B H32B . 0.98 ?
C27B H33B . 0.98 ?
C27B H34B . 0.98 ?
C31B H35B . 0.99 ?
C31B H36B . 0.99 ?
C32B H37B . 0.98 ?
C32B H38B . 0.98 ?
C32B H39B . 0.98 ?
C33B H40B . 0.98 ?
C33B H41B . 0.98 ?
C33B H42B . 0.98 ?
C34B C35B . 1.532(8) ?
C34B C37B . 1.536(7) ?
C34B C36B . 1.543(7) ?
C35B H43B . 0.98 ?
C35B H44B . 0.98 ?
C35B H45B . 0.98 ?
C36B H46B . 0.98 ?
C36B H47B . 0.98 ?
C36B H48B . 0.98 ?
C37B H49B . 0.98 ?
C37B H50B . 0.98 ?
C37B H51B . 0.98 ?

loop_
_geom_torsion_atom_site_label_1
_geom_torsion_atom_site_label_2
_geom_torsion_atom_site_label_3
_geom_torsion_atom_site_label_4
_geom_torsion
C12A Si1A O1A C11A -50.9(4)
C13A Si1A O1A C11A 68.2(4)
C14A Si1A O1A C11A -171.7(4)
C23A Si2A O2A C21A 117.0(5)
C22A Si2A O2A C21A -4.3(5)
C24A Si2A O2A C21A -124.8(4)
C32A Si3A O3A C31A 141.9(4)
C33A Si3A O3A C31A 21.7(5)
C34A Si3A O3A C31A -99.8(4)
C6A C1A C2A C3A -4.6(7)
I1A C1A C2A C3A 173.5(3)
C6A C1A C2A C11A 177.1(4)
I1A C1A C2A C11A -4.9(6)
C1A C2A C3A C4A 1.7(6)
C11A C2A C3A C4A -179.9(4)
C1A C2A C3A I2A -176.8(3)
C11A C2A C3A I2A 1.6(5)
C2A C3A C4A C5A 2.9(6)
I2A C3A C4A C5A -178.6(3)
C2A C3A C4A C21A -178.6(4)
I2A C3A C4A C21A -0.1(5)
C3A C4A C5A C6A -5.1(6)
C21A C4A C5A C6A 176.5(4)
C3A C4A C5A I3A 175.6(3)
C21A C4A C5A I3A -2.9(5)
C2A C1A C6A C5A 2.6(7)
I1A C1A C6A C5A -175.4(3)
C2A C1A C6A C31A -179.7(4)
I1A C1A C6A C31A 2.3(6)
C4A C5A C6A C1A 2.4(6)
I3A C5A C6A C1A -178.2(3)
C4A C5A C6A C31A -175.3(4)
I3A C5A C6A C31A 4.0(5)
Si1A O1A C11A C2A -179.6(3)
C3A C2A C11A O1A -81.8(5)
C1A C2A C11A O1A 96.5(5)
O1A Si1A C14A C15A 59.2(5)
C12A Si1A C14A C15A -59.1(5)
C13A Si1A C14A C15A 177.1(5)
O1A Si1A C14A C17A -62.3(5)
C12A Si1A C14A C17A 179.5(5)
C13A Si1A C14A C17A 55.7(5)
O1A Si1A C14A C16A 179.2(4)
C12A Si1A C14A C16A 61.0(5)
C13A Si1A C14A C16A -62.8(5)
Si2A O2A C21A C4A -148.5(4)
C5A C4A C21A O2A 93.9(5)
C3A C4A C21A O2A -84.5(5)
O2A Si2A C24A C26A -171.8(4)
C23A Si2A C24A C26A -55.6(4)
C22A Si2A C24A C26A 68.2(4)
O2A Si2A C24A C25A 68.7(4)
C23A Si2A C24A C25A -175.1(4)
C22A Si2A C24A C25A -51.3(5)
O2A Si2A C24A C27A -52.9(5)
C23A Si2A C24A C27A 63.3(5)
C22A Si2A C24A C27A -172.9(4)
Si3A O3A C31A C6A -161.1(3)
C1A C6A C31A O3A -97.7(5)
C5A C6A C31A O3A 79.9(5)
O3A Si3A C34A C35A 69.7(4)
C32A Si3A C34A C35A -175.4(4)
C33A Si3A C34A C35A -52.1(5)
O3A Si3A C34A C36A -169.2(3)
C32A Si3A C34A C36A -54.4(4)
C33A Si3A C34A C36A 69.0(4)
O3A Si3A C34A C37A -49.9(4)
C32A Si3A C34A C37A 64.9(4)
C33A Si3A C34A C37A -171.7(4)
C12B Si1B O1B C11B -135.4(4)
C13B Si1B O1B C11B -14.5(5)
C14B Si1B O1B C11B 106.0(4)
C23B Si2B O2B C21B 67.2(4)
C24B Si2B O2B C21B -173.7(4)
C22B Si2B O2B C21B -55.4(5)
C32B Si3B O3B C31B -146.3(4)
C33B Si3B O3B C31B -27.9(4)
C34B Si3B O3B C31B 93.3(4)
C6B C1B C2B C3B 0.4(6)
I1B C1B C2B C3B 178.1(3)
C6B C1B C2B C11B -178.7(4)
I1B C1B C2B C11B -1.0(5)
C1B C2B C3B C4B 0.9(6)
C11B C2B C3B C4B -180.0(4)
C1B C2B C3B I2B -175.6(3)
C11B C2B C3B I2B 3.5(5)
C2B C3B C4B C5B -3.3(6)
I2B C3B C4B C5B 173.3(3)
C2B C3B C4B C21B 173.4(4)
I2B C3B C4B C21B -10.0(5)
C3B C4B C5B C6B 4.4(6)
C21B C4B C5B C6B -172.3(4)
C3B C4B C5B I3B -171.8(3)
C21B C4B C5B I3B 11.5(5)
C2B C1B C6B C5B 0.7(6)
I1B C1B C6B C5B -177.0(3)
C2B C1B C6B C31B -178.1(4)
I1B C1B C6B C31B 4.3(5)
C4B C5B C6B C1B -3.2(6)
I3B C5B C6B C1B 173.0(3)
C4B C5B C6B C31B 175.5(4)
I3B C5B C6B C31B -8.2(5)
Si1B O1B C11B C2B 157.1(3)
C3B C2B C11B O1B -93.0(5)
C1B C2B C11B O1B 86.1(5)
O1B Si1B C14B C15B 48.9(5)
C12B Si1B C14B C15B -67.9(5)
C13B Si1B C14B C15B 168.5(4)
O1B Si1B C14B C17B -71.5(5)
C12B Si1B C14B C17B 171.6(4)
C13B Si1B C14B C17B 48.1(5)
O1B Si1B C14B C16B 167.9(4)
C12B Si1B C14B C16B 51.1(5)
C13B Si1B C14B C16B -72.5(5)
Si2B O2B C21B C4B 175.4(3)
C3B C4B C21B O2B 95.3(5)
C5B C4B C21B O2B -88.2(5)
O2B Si2B C24B C26B 178.9(4)
C23B Si2B C24B C26B -63.8(5)
C22B Si2B C24B C26B 60.2(5)
O2B Si2B C24B C27B -60.5(4)
C23B Si2B C24B C27B 56.8(5)
C22B Si2B C24B C27B -179.2(4)
O2B Si2B C24B C25B 61.1(5)
C23B Si2B C24B C25B 178.5(5)
C22B Si2B C24B C25B -57.5(5)
Si3B O3B C31B C6B 170.4(3)
C1B C6B C31B O3B -88.8(5)
C5B C6B C31B O3B 92.5(4)
O3B Si3B C34B C35B 54.9(4)
C32B Si3B C34B C35B -62.2(5)
C33B Si3B C34B C35B 175.2(4)
O3B Si3B C34B C37B -64.6(4)
C32B Si3B C34B C37B 178.3(4)
C33B Si3B C34B C37B 55.7(4)
O3B Si3B C34B C36B 174.6(4)
C32B Si3B C34B C36B 57.5(5)
C33B Si3B C34B C36B -65.1(5)

loop_
_cod_related_entry_id
_cod_related_entry_database
_cod_related_entry_code
1 ChemSpider 24730312
